data_7059723
loop_
_publ_author_name
'Jozef\'ikov\'a, Fl\'ora'
'Perontsis, Spyros'
'\<Simunkov\'a, Miriama'
'Barbierikov\'a, Zuzana'
'\<Svorc, L&#x2019;ubom\'ir'
'Valko, Marian'
'Psomas, George'
'Moncol&#x2019;, J\'an'

_publ_section_title
;
 Novel copper(ii) complexes with fenamates and isonicotinamide: structure
 and properties, and interactions with DNA and serum albumin
;
_journal_issue 29
_journal_name_full 'New Journal of Chemistry'
_journal_page_first 12827
_journal_page_last 12842
_journal_paper_doi 10.1039/D0NJ02007A
_journal_volume 44
_journal_year 2020
_chemical_formula_moiety 'C40 H32 Cl4 Cu N6 O6'
_chemical_formula_sum 'C40 H32 Cl4 Cu N6 O6'
_chemical_formula_weight 898.05
_space_group_crystal_system monoclinic
_space_group_IT_number 14
_space_group_name_Hall '-P 2yn'
_space_group_name_H-M_alt 'P 1 21/n 1'
_atom_sites_solution_hydrogens geom
_atom_sites_solution_primary dual
_audit_creation_date 2019-03-16
_audit_creation_method
;
Olex2 1.2
(compiled 2017.08.10 svn.r3458 for OlexSys, GUI svn.r5506)
;
_audit_update_record
;
2019-07-29 deposited with the CCDC.	2020-06-24 downloaded from the CCDC.
;
_cell_angle_alpha 90
_cell_angle_beta 100.924(5)
_cell_angle_gamma 90
_cell_formula_units_Z 2
_cell_length_a 15.1963(11)
_cell_length_b 7.4203(5)
_cell_length_c 17.8011(9)
_cell_measurement_reflns_used 23670
_cell_measurement_temperature 295
_cell_measurement_theta_max 71.56
_cell_measurement_theta_min 3.63
_cell_volume 1970.9(2)
_computing_cell_refinement 'STOE X-AREA'
_computing_data_collection 'STOE X-AREA'
_computing_data_reduction 'STOE X-RED'
_computing_molecular_graphics 'Olex2 (Dolomanov et al., 2009)'
_computing_publication_material 'Olex2 (Dolomanov et al., 2009)'
_computing_structure_refinement 'ShelXL (Sheldrick, 2015)'
_computing_structure_solution 'ShelXT (Sheldrick, 2015)'
_diffrn_ambient_temperature 295
_diffrn_detector 'Pilatus3R 300K'
_diffrn_detector_area_resol_mean 5.81
_diffrn_detector_type 'DECTRIS PILATUS3R 300K'
_diffrn_measured_fraction_theta_full 0.997
_diffrn_measured_fraction_theta_max 0.987
_diffrn_measurement_device 'Eulerian 4-circle diffractometer'
_diffrn_measurement_device_type 'Stoe StadiVari'
_diffrn_measurement_method '\w scans'
_diffrn_radiation_collimation '0.6 mm diameter'
_diffrn_radiation_monochromator 'Graded multilayer mirror'
_diffrn_radiation_polarisn_norm 270
_diffrn_radiation_type CuK\a
_diffrn_radiation_wavelength 1.54186
_diffrn_reflns_av_R_equivalents 0.0334
_diffrn_reflns_av_unetI/netI 0.0380
_diffrn_reflns_Laue_measured_fraction_full 0.997
_diffrn_reflns_Laue_measured_fraction_max 0.987
_diffrn_reflns_limit_h_max 18
_diffrn_reflns_limit_h_min -12
_diffrn_reflns_limit_k_max 7
_diffrn_reflns_limit_k_min -9
_diffrn_reflns_limit_l_max 21
_diffrn_reflns_limit_l_min -21
_diffrn_reflns_number 23764
_diffrn_reflns_point_group_measured_fraction_full 0.997
_diffrn_reflns_point_group_measured_fraction_max 0.987
_diffrn_reflns_theta_full 67.686
_diffrn_reflns_theta_max 71.377
_diffrn_reflns_theta_min 3.511
_diffrn_source 'Genix3D Cu HF'
_diffrn_source_current 0.600
_diffrn_source_power 0.030
_diffrn_source_voltage 50
_exptl_absorpt_coefficient_mu 3.745
_exptl_absorpt_correction_T_max 0.548
_exptl_absorpt_correction_T_min 0.512
_exptl_absorpt_correction_type multi-scan
_exptl_absorpt_process_details
'STOE LANA, J. Koziskova, F. Hahn, J. Richter, J. Kozisek, Acta Chimica Slovaca, vol. 9, no. 2, 2016, pp. 136 - 140.'
_exptl_crystal_colour 'light brown'
_exptl_crystal_colour_modifier light
_exptl_crystal_colour_primary brown
_exptl_crystal_density_diffrn 1.513
_exptl_crystal_description block
_exptl_crystal_F_000 918
_exptl_crystal_size_max 0.22
_exptl_crystal_size_mid 0.12
_exptl_crystal_size_min 0.07
_refine_diff_density_max 0.725
_refine_diff_density_min -0.707
_refine_diff_density_rms 0.063
_refine_ls_extinction_method none
_refine_ls_goodness_of_fit_ref 0.950
_refine_ls_hydrogen_treatment constr
_refine_ls_matrix_type full
_refine_ls_number_parameters 260
_refine_ls_number_reflns 3786
_refine_ls_number_restraints 0
_refine_ls_restrained_S_all 0.950
_refine_ls_R_factor_all 0.0570
_refine_ls_R_factor_gt 0.0446
_refine_ls_shift/su_max 0.000
_refine_ls_shift/su_mean 0.000
_refine_ls_structure_factor_coef Fsqd
_refine_ls_weighting_details 'w=1/[\s^2^(Fo^2^)+(0.0875P)^2^] where P=(Fo^2^+2Fc^2^)/3'
_refine_ls_weighting_scheme calc
_refine_ls_wR_factor_gt 0.1214
_refine_ls_wR_factor_ref 0.1254
_reflns_Friedel_coverage 0.000
_reflns_number_gt 2822
_reflns_number_total 3786
_reflns_threshold_expression 'I > 2\s(I)'
_cod_data_source_file d0nj02007a2.cif
_cod_data_source_block 2
_cod_depositor_comments
;Adding full bibliography for 7059721--7059725.cif.

 Adding full bibliography for 7059721--7059725.cif.
;
_cod_database_code 7059723
_shelx_shelxl_version_number 2018/3
_shelx_space_group_comment
;
The symmetry employed for this shelxl refinement is uniquely defined
by the following loop, which should always be used as a source of
symmetry information in preference to the above space-group names.
They are only intended as comments.
;
_shelx_estimated_absorpt_t_max 0.779
_shelx_estimated_absorpt_t_min 0.493
_olex2_refinement_description
;
1. Fixed Uiso
 At 1.2 times of:
  All C(H) groups, All N(H) groups, All N(H,H) groups
 At 1.5 times of:
  All C(H,H,H) groups
2.a Aromatic/amide H refined with riding coordinates:
 N3(H3), C1(H1), C2(H2), C4(H4), C5(H5), C10(H10), C11(H11), C12(H12),
 C13(H13), C17(H17), C18(H18)
2.b X=CH2 refined with riding coordinates:
 N2(H2A,H2B)
2.c Idealised Me refined as rotating group:
 C20(H20A,H20B,H20C)
;
_olex2_submission_special_instructions 'No special instructions were received'

loop_
_space_group_symop_operation_xyz
'x, y, z'
'-x+1/2, y+1/2, -z+1/2'
'-x, -y, -z'
'x-1/2, -y-1/2, z-1/2'

loop_
_atom_site_label
_atom_site_type_symbol
_atom_site_fract_x
_atom_site_fract_y
_atom_site_fract_z
_atom_site_U_iso_or_equiv
_atom_site_adp_type
_atom_site_occupancy
_atom_site_site_symmetry_order
_atom_site_calc_flag
_atom_site_refinement_flags_posn
_atom_site_refinement_flags_adp
_atom_site_refinement_flags_occupancy
_atom_site_disorder_assembly
_atom_site_disorder_group
Cu1 Cu 0.500000 0.500000 0.500000 0.03606(17) Uani 1 2 d S T P . .
Cl1 Cl 0.13979(8) 0.55008(13) 0.36980(6) 0.0876(3) Uani 1 1 d . . . . .
Cl2 Cl 0.20454(10) 1.07364(19) 0.58176(7) 0.1106(4) Uani 1 1 d . . . . .
O1 O 0.38756(10) 0.5558(2) 0.52742(10) 0.0417(4) Uani 1 1 d . . . . .
O2 O 0.44404(12) 0.3946(3) 0.62897(12) 0.0549(5) Uani 1 1 d . . . . .
O3 O 0.24118(12) -0.1428(3) 0.27191(11) 0.0509(5) Uani 1 1 d . . . . .
N1 N 0.44432(13) 0.2742(3) 0.44190(12) 0.0393(5) Uani 1 1 d . . . . .
N2 N 0.36132(15) -0.3232(3) 0.30517(14) 0.0537(6) Uani 1 1 d . . . . .
H2A H 0.335428 -0.411942 0.278746 0.064 Uiso 1 1 calc R . . . .
H2B H 0.415128 -0.334944 0.330485 0.064 Uiso 1 1 calc R . . . .
N3 N 0.23287(16) 0.7111(4) 0.51559(14) 0.0614(7) Uani 1 1 d . . . . .
H3 H 0.281658 0.697302 0.498402 0.074 Uiso 1 1 calc R . . . .
C1 C 0.35476(16) 0.2592(4) 0.42007(15) 0.0455(6) Uani 1 1 d . . . . .
H1 H 0.318806 0.349437 0.434431 0.055 Uiso 1 1 calc R . . . .
C2 C 0.31398(16) 0.1175(4) 0.37772(15) 0.0441(6) Uani 1 1 d . . . . .
H2 H 0.251861 0.113351 0.363745 0.053 Uiso 1 1 calc R . . . .
C3 C 0.36568(16) -0.0190(3) 0.35593(14) 0.0374(5) Uani 1 1 d . . . . .
C4 C 0.45806(17) -0.0058(4) 0.37930(16) 0.0457(6) Uani 1 1 d . . . . .
H4 H 0.495260 -0.095837 0.366683 0.055 Uiso 1 1 calc R . . . .
C5 C 0.49398(16) 0.1404(4) 0.42093(16) 0.0446(6) Uani 1 1 d . . . . .
H5 H 0.555981 0.147488 0.435456 0.053 Uiso 1 1 calc R . . . .
C6 C 0.31805(16) -0.1674(3) 0.30689(14) 0.0405(6) Uani 1 1 d . . . . .
C7 C 0.38190(15) 0.4852(3) 0.59261(15) 0.0392(5) Uani 1 1 d . . . . .
C8 C 0.29788(16) 0.5170(3) 0.62166(14) 0.0385(5) Uani 1 1 d . . . . .
C9 C 0.22685(16) 0.6238(4) 0.58252(15) 0.0441(6) Uani 1 1 d . . . . .
C10 C 0.14932(19) 0.6383(5) 0.61431(18) 0.0588(8) Uani 1 1 d . . . . .
H10 H 0.101881 0.708524 0.589566 0.071 Uiso 1 1 calc R . . . .
C11 C 0.1418(2) 0.5531(5) 0.6798(2) 0.0634(8) Uani 1 1 d . . . . .
H11 H 0.089036 0.564143 0.698692 0.076 Uiso 1 1 calc R . . . .
C12 C 0.2110(2) 0.4500(5) 0.71903(18) 0.0608(8) Uani 1 1 d . . . . .
H12 H 0.205991 0.393088 0.764580 0.073 Uiso 1 1 calc R . . . .
C13 C 0.28780(19) 0.4335(4) 0.68901(16) 0.0511(7) Uani 1 1 d . . . . .
H13 H 0.334638 0.363612 0.715016 0.061 Uiso 1 1 calc R . . . .
C14 C 0.16634(17) 0.8210(4) 0.47272(16) 0.0497(7) Uani 1 1 d . . . . .
C15 C 0.11910(18) 0.7647(4) 0.40156(17) 0.0522(7) Uani 1 1 d . . . . .
C16 C 0.0586(2) 0.8752(5) 0.35375(18) 0.0593(8) Uani 1 1 d . . . . .
C17 C 0.0442(2) 1.0425(5) 0.3811(2) 0.0687(10) Uani 1 1 d . . . . .
H17 H 0.003742 1.118466 0.350527 0.082 Uiso 1 1 calc R . . . .
C18 C 0.0859(3) 1.1037(5) 0.4508(2) 0.0700(9) Uani 1 1 d . . . . .
H18 H 0.073217 1.217543 0.467757 0.084 Uiso 1 1 calc R . . . .
C19 C 0.1485(2) 0.9917(5) 0.49657(19) 0.0626(8) Uani 1 1 d . . . . .
C20 C 0.0149(3) 0.8148(8) 0.2759(2) 0.1022(15) Uani 1 1 d . . . . .
H20A H 0.059803 0.773833 0.248513 0.153 Uiso 1 1 calc GR . . . .
H20B H -0.017497 0.913582 0.248812 0.153 Uiso 1 1 calc GR . . . .
H20C H -0.025844 0.718035 0.280055 0.153 Uiso 1 1 calc GR . . . .

loop_
_atom_site_aniso_label
_atom_site_aniso_U_11
_atom_site_aniso_U_22
_atom_site_aniso_U_33
_atom_site_aniso_U_23
_atom_site_aniso_U_13
_atom_site_aniso_U_12
Cu1 0.0284(2) 0.0346(3) 0.0439(3) -0.0060(2) 0.00336(18) 0.0051(2)
Cl1 0.1204(8) 0.0575(5) 0.0842(7) -0.0015(4) 0.0171(6) 0.0175(5)
Cl2 0.1383(11) 0.1035(9) 0.0812(7) -0.0202(6) -0.0015(7) -0.0193(8)
O1 0.0318(8) 0.0441(10) 0.0483(11) -0.0074(8) 0.0055(7) 0.0049(7)
O2 0.0404(9) 0.0492(12) 0.0693(13) -0.0006(9) -0.0040(8) 0.0135(9)
O3 0.0418(9) 0.0401(10) 0.0633(12) -0.0020(9) -0.0095(8) 0.0029(8)
N1 0.0335(10) 0.0384(12) 0.0442(12) -0.0027(9) 0.0028(8) 0.0043(8)
N2 0.0456(12) 0.0340(12) 0.0719(16) -0.0091(11) -0.0136(11) 0.0038(10)
N3 0.0452(12) 0.088(2) 0.0541(15) 0.0271(13) 0.0165(10) 0.0290(13)
C1 0.0343(12) 0.0430(15) 0.0571(16) -0.0116(12) 0.0035(10) 0.0064(11)
C2 0.0323(12) 0.0488(16) 0.0485(14) -0.0077(12) 0.0009(10) 0.0034(11)
C3 0.0404(12) 0.0316(12) 0.0376(12) 0.0037(10) 0.0006(9) 0.0015(10)
C4 0.0382(12) 0.0346(13) 0.0612(16) -0.0054(12) 0.0015(11) 0.0071(11)
C5 0.0337(12) 0.0373(14) 0.0595(16) -0.0070(12) 0.0007(10) 0.0053(10)
C6 0.0431(13) 0.0336(13) 0.0421(14) 0.0015(10) 0.0010(10) 0.0004(10)
C7 0.0328(11) 0.0306(12) 0.0507(15) -0.0098(11) -0.0009(9) 0.0023(10)
C8 0.0369(12) 0.0364(13) 0.0399(13) -0.0049(10) 0.0017(9) 0.0015(10)
C9 0.0382(12) 0.0479(16) 0.0464(15) 0.0007(12) 0.0088(10) 0.0085(11)
C10 0.0460(15) 0.069(2) 0.0647(19) 0.0117(16) 0.0191(13) 0.0187(14)
C11 0.0571(17) 0.072(2) 0.068(2) 0.0035(16) 0.0301(15) 0.0042(16)
C12 0.071(2) 0.064(2) 0.0505(17) 0.0094(14) 0.0184(14) -0.0037(16)
C13 0.0514(15) 0.0479(15) 0.0503(16) 0.0045(13) 0.0002(12) 0.0014(13)
C14 0.0405(13) 0.0575(18) 0.0530(16) 0.0152(13) 0.0142(11) 0.0154(12)
C15 0.0464(14) 0.0546(17) 0.0567(17) 0.0134(13) 0.0128(12) 0.0105(13)
C16 0.0475(15) 0.070(2) 0.0592(18) 0.0222(16) 0.0076(13) 0.0112(15)
C17 0.0633(19) 0.073(2) 0.072(2) 0.0268(18) 0.0181(16) 0.0291(17)
C18 0.080(2) 0.0495(19) 0.086(3) 0.0100(17) 0.0309(19) 0.0230(17)
C19 0.0682(19) 0.061(2) 0.0609(19) 0.0031(16) 0.0177(15) 0.0030(16)
C20 0.087(3) 0.121(4) 0.086(3) 0.028(3) -0.016(2) -0.007(3)

loop_
_atom_type_symbol
_atom_type_description
_atom_type_scat_dispersion_real
_atom_type_scat_dispersion_imag
_atom_type_scat_source
C C 0.0181 0.0091 'International Tables Vol C Tables 4.2.6.8 and 6.1.1.4'
H H 0.0000 0.0000 'International Tables Vol C Tables 4.2.6.8 and 6.1.1.4'
Cl Cl 0.3639 0.7018 'International Tables Vol C Tables 4.2.6.8 and 6.1.1.4'
Cu Cu -1.9646 0.5888 'International Tables Vol C Tables 4.2.6.8 and 6.1.1.4'
N N 0.0311 0.0180 'International Tables Vol C Tables 4.2.6.8 and 6.1.1.4'
O O 0.0492 0.0322 'International Tables Vol C Tables 4.2.6.8 and 6.1.1.4'

loop_
_geom_angle_atom_site_label_1
_geom_angle_atom_site_label_2
_geom_angle_atom_site_label_3
_geom_angle
_geom_angle_site_symmetry_1
_geom_angle_site_symmetry_3
_geom_angle_publ_flag
O1 Cu1 O1 180.0 . 3_666 ?
O1 Cu1 O2 126.41(7) 3_666 . ?
O1 Cu1 O2 53.59(7) 3_666 3_666 ?
O1 Cu1 O2 53.59(7) . . ?
O1 Cu1 O2 126.41(7) . 3_666 ?
O1 Cu1 N1 89.86(8) . 3_666 ?
O1 Cu1 N1 90.14(8) 3_666 3_666 ?
O1 Cu1 N1 89.86(8) 3_666 . ?
O1 Cu1 N1 90.14(8) . . ?
O2 Cu1 O2 180.0 3_666 . ?
N1 Cu1 O2 88.54(7) 3_666 . ?
N1 Cu1 O2 88.54(7) . 3_666 ?
N1 Cu1 O2 91.46(7) 3_666 3_666 ?
N1 Cu1 O2 91.46(7) . . ?
N1 Cu1 N1 180.0 3_666 . ?
C7 O1 Cu1 110.91(14) . . ?
C7 O2 Cu1 74.39(16) . . ?
C1 N1 Cu1 120.49(17) . . ?
C5 N1 Cu1 122.75(16) . . ?
C5 N1 C1 116.7(2) . . ?
H2A N2 H2B 120.0 . . ?
C6 N2 H2A 120.0 . . ?
C6 N2 H2B 120.0 . . ?
C9 N3 H3 117.1 . . ?
C9 N3 C14 125.8(2) . . ?
C14 N3 H3 117.1 . . ?
N1 C1 H1 118.4 . . ?
N1 C1 C2 123.3(2) . . ?
C2 C1 H1 118.4 . . ?
C1 C2 H2 120.2 . . ?
C1 C2 C3 119.6(2) . . ?
C3 C2 H2 120.2 . . ?
C2 C3 C4 117.4(2) . . ?
C2 C3 C6 117.6(2) . . ?
C4 C3 C6 125.0(2) . . ?
C3 C4 H4 120.2 . . ?
C5 C4 C3 119.7(2) . . ?
C5 C4 H4 120.2 . . ?
N1 C5 C4 123.3(2) . . ?
N1 C5 H5 118.3 . . ?
C4 C5 H5 118.3 . . ?
O3 C6 N2 122.9(2) . . ?
O3 C6 C3 119.5(2) . . ?
N2 C6 C3 117.6(2) . . ?
O1 C7 C8 117.2(2) . . ?
O2 C7 O1 121.1(2) . . ?
O2 C7 C8 121.7(2) . . ?
C9 C8 C7 123.0(2) . . ?
C13 C8 C7 118.3(2) . . ?
C13 C8 C9 118.6(2) . . ?
N3 C9 C8 121.5(2) . . ?
N3 C9 C10 120.8(2) . . ?
C10 C9 C8 117.7(2) . . ?
C9 C10 H10 119.1 . . ?
C11 C10 C9 121.8(3) . . ?
C11 C10 H10 119.1 . . ?
C10 C11 H11 119.5 . . ?
C10 C11 C12 121.1(3) . . ?
C12 C11 H11 119.5 . . ?
C11 C12 H12 120.9 . . ?
C13 C12 C11 118.3(3) . . ?
C13 C12 H12 120.9 . . ?
C8 C13 H13 118.8 . . ?
C12 C13 C8 122.5(3) . . ?
C12 C13 H13 118.8 . . ?
C15 C14 N3 120.8(3) . . ?
C19 C14 N3 121.9(3) . . ?
C19 C14 C15 117.2(3) . . ?
C14 C15 Cl1 118.4(2) . . ?
C16 C15 Cl1 118.6(3) . . ?
C16 C15 C14 122.9(3) . . ?
C15 C16 C20 121.2(4) . . ?
C17 C16 C15 116.6(3) . . ?
C17 C16 C20 122.2(3) . . ?
C16 C17 H17 118.3 . . ?
C18 C17 C16 123.4(3) . . ?
C18 C17 H17 118.3 . . ?
C17 C18 H18 120.6 . . ?
C17 C18 C19 118.7(3) . . ?
C19 C18 H18 120.6 . . ?
C14 C19 Cl2 120.5(3) . . ?
C14 C19 C18 121.1(3) . . ?
C18 C19 Cl2 118.4(3) . . ?
C16 C20 H20A 109.5 . . ?
C16 C20 H20B 109.5 . . ?
C16 C20 H20C 109.5 . . ?
H20A C20 H20B 109.5 . . ?
H20A C20 H20C 109.5 . . ?
H20B C20 H20C 109.5 . . ?

loop_
_geom_bond_atom_site_label_1
_geom_bond_atom_site_label_2
_geom_bond_distance
_geom_bond_site_symmetry_2
_geom_bond_publ_flag
Cu1 O1 1.9093(16) . ?
Cu1 O1 1.9093(16) 3_666 ?
Cu1 O2 2.710(2) . ?
Cu1 O2 2.710(2) 3_666 ?
Cu1 N1 2.064(2) 3_666 ?
Cu1 N1 2.064(2) . ?
Cl1 C15 1.738(3) . ?
Cl2 C19 1.704(4) . ?
O1 C7 1.291(3) . ?
O2 C7 1.237(3) . ?
O3 C6 1.229(3) . ?
N1 C1 1.347(3) . ?
N1 C5 1.342(3) . ?
N2 H2A 0.8600 . ?
N2 H2B 0.8600 . ?
N2 C6 1.333(3) . ?
N3 H3 0.8600 . ?
N3 C9 1.374(4) . ?
N3 C14 1.406(3) . ?
C1 H1 0.9300 . ?
C1 C2 1.371(4) . ?
C2 H2 0.9300 . ?
C2 C3 1.382(4) . ?
C3 C4 1.390(3) . ?
C3 C6 1.503(3) . ?
C4 H4 0.9300 . ?
C4 C5 1.368(4) . ?
C5 H5 0.9300 . ?
C7 C8 1.484(4) . ?
C8 C9 1.412(3) . ?
C8 C13 1.383(4) . ?
C9 C10 1.404(4) . ?
C10 H10 0.9300 . ?
C10 C11 1.349(5) . ?
C11 H11 0.9300 . ?
C11 C12 1.379(5) . ?
C12 H12 0.9300 . ?
C12 C13 1.378(5) . ?
C13 H13 0.9300 . ?
C14 C15 1.396(4) . ?
C14 C19 1.379(5) . ?
C15 C16 1.395(4) . ?
C16 C17 1.367(5) . ?
C16 C20 1.488(6) . ?
C17 H17 0.9300 . ?
C17 C18 1.360(5) . ?
C18 H18 0.9300 . ?
C18 C19 1.402(5) . ?
C20 H20A 0.9600 . ?
C20 H20B 0.9600 . ?
C20 H20C 0.9600 . ?

loop_
_geom_hbond_atom_site_label_D
_geom_hbond_atom_site_label_H
_geom_hbond_atom_site_label_A
_geom_hbond_distance_DH
_geom_hbond_distance_HA
_geom_hbond_distance_DA
_geom_hbond_angle_DHA
_geom_hbond_site_symmetry_A
_geom_hbond_publ_flag
N2 H2A O3 0.86 2.17 3.020(3) 170.4 2_545 yes
N2 H2B O2 0.86 2.17 3.015(3) 167.0 3_656 yes
N3 H3 O1 0.86 1.91 2.590(3) 135.1 . yes

loop_
_geom_torsion_atom_site_label_1
_geom_torsion_atom_site_label_2
_geom_torsion_atom_site_label_3
_geom_torsion_atom_site_label_4
_geom_torsion
_geom_torsion_site_symmetry_1
_geom_torsion_site_symmetry_2
_geom_torsion_site_symmetry_3
_geom_torsion_site_symmetry_4
_geom_torsion_publ_flag
Cu1 O1 C7 O2 -0.1(3) . . . . ?
Cu1 O1 C7 C8 -179.98(16) . . . . ?
Cu1 O2 C7 O1 0.10(19) . . . . ?
Cu1 O2 C7 C8 179.9(2) . . . . ?
Cu1 N1 C1 C2 176.3(2) . . . . ?
Cu1 N1 C5 C4 -176.8(2) . . . . ?
Cl1 C15 C16 C17 179.8(2) . . . . ?
Cl1 C15 C16 C20 -2.3(4) . . . . ?
O1 C7 C8 C9 -2.0(4) . . . . ?
O1 C7 C8 C13 176.0(2) . . . . ?
O2 C7 C8 C9 178.2(2) . . . . ?
O2 C7 C8 C13 -3.8(4) . . . . ?
N1 C1 C2 C3 0.4(4) . . . . ?
N3 C9 C10 C11 179.7(3) . . . . ?
N3 C14 C15 Cl1 3.8(4) . . . . ?
N3 C14 C15 C16 -173.8(3) . . . . ?
N3 C14 C19 Cl2 -2.4(4) . . . . ?
N3 C14 C19 C18 175.9(3) . . . . ?
C1 N1 C5 C4 0.2(4) . . . . ?
C1 C2 C3 C4 0.6(4) . . . . ?
C1 C2 C3 C6 -177.6(2) . . . . ?
C2 C3 C4 C5 -1.2(4) . . . . ?
C2 C3 C6 O3 18.6(4) . . . . ?
C2 C3 C6 N2 -159.7(3) . . . . ?
C3 C4 C5 N1 0.8(4) . . . . ?
C4 C3 C6 O3 -159.5(3) . . . . ?
C4 C3 C6 N2 22.2(4) . . . . ?
C5 N1 C1 C2 -0.8(4) . . . . ?
C6 C3 C4 C5 176.9(3) . . . . ?
C7 C8 C9 N3 -2.4(4) . . . . ?
C7 C8 C9 C10 177.6(3) . . . . ?
C7 C8 C13 C12 -177.7(3) . . . . ?
C8 C9 C10 C11 -0.3(5) . . . . ?
C9 N3 C14 C15 -110.0(4) . . . . ?
C9 N3 C14 C19 73.8(4) . . . . ?
C9 C8 C13 C12 0.3(4) . . . . ?
C9 C10 C11 C12 1.1(6) . . . . ?
C10 C11 C12 C13 -1.1(5) . . . . ?
C11 C12 C13 C8 0.4(5) . . . . ?
C13 C8 C9 N3 179.6(3) . . . . ?
C13 C8 C9 C10 -0.4(4) . . . . ?
C14 N3 C9 C8 -179.6(3) . . . . ?
C14 N3 C9 C10 0.4(5) . . . . ?
C14 C15 C16 C17 -2.6(5) . . . . ?
C14 C15 C16 C20 175.3(3) . . . . ?
C15 C14 C19 Cl2 -178.7(2) . . . . ?
C15 C14 C19 C18 -0.4(5) . . . . ?
C15 C16 C17 C18 0.5(5) . . . . ?
C16 C17 C18 C19 1.5(6) . . . . ?
C17 C18 C19 Cl2 176.8(3) . . . . ?
C17 C18 C19 C14 -1.5(5) . . . . ?
C19 C14 C15 Cl1 -179.9(2) . . . . ?
C19 C14 C15 C16 2.5(4) . . . . ?
C20 C16 C17 C18 -177.3(4) . . . . ?
